data_4038022
loop_
_publ_author_name
'Lu, Qing'
'Kole, Goutam Kumar'
'Friedrich, Alexandra'
'M\"uller-Buschbaum, Klaus'
'Liu, Zhiqiang'
'Yu, Xiaoqiang'
'Marder, Todd B.'

_publ_section_title
;
 Comparison Study of the Site-Effect on Regioisomeric Pyridyl-Pyrene
 Conjugates: Synthesis, Structures, and Photophysical Properties.
;
_journal_issue 6
_journal_name_full 'The Journal of organic chemistry'
_journal_page_first 4256
_journal_page_last 4266
_journal_paper_doi 10.1021/acs.joc.9b03421
_journal_volume 85
_journal_year 2020
_chemical_formula_sum 'C21 H13 N'
_chemical_formula_weight 279.32
_space_group_crystal_system monoclinic
_space_group_IT_number 14
_space_group_name_Hall '-P 2ybc'
_space_group_name_H-M_alt 'P 1 21/c 1'
_atom_sites_solution_hydrogens geom
_audit_creation_method SHELXL-2014/7
_cell_angle_alpha 90
_cell_angle_beta 90.802(7)
_cell_angle_gamma 90
_cell_formula_units_Z 12
_cell_length_a 17.0774(15)
_cell_length_b 3.9635(4)
_cell_length_c 59.803(6)
_cell_measurement_reflns_used 4283
_cell_measurement_temperature 200(2)
_cell_measurement_theta_max 63.52
_cell_measurement_theta_min 2.96
_cell_volume 4047.4(7)
_computing_cell_refinement 'Bruker SAINT'
_computing_data_collection 'Bruker APEX2'
_computing_data_reduction 'Bruker SAINT'
_computing_molecular_graphics 'Bruker SHELXTL'
_computing_publication_material 'Bruker SHELXTL'
_computing_structure_refinement 'SHELXL-2014/7 (Sheldrick, 2014)'
_computing_structure_solution 'SHELXS-97 (Sheldrick 2008)'
_diffrn_ambient_temperature 200(2)
_diffrn_detector_area_resol_mean 8.3
_diffrn_measured_fraction_theta_full 0.961
_diffrn_measured_fraction_theta_max 0.961
_diffrn_measurement_device_type 'Bruker APEX-II CCD'
_diffrn_measurement_method '\f and \w scans'
_diffrn_radiation_type CuK\a
_diffrn_radiation_wavelength 1.54178
_diffrn_reflns_av_R_equivalents 0.0950
_diffrn_reflns_av_unetI/netI 0.1160
_diffrn_reflns_Laue_measured_fraction_full 0.961
_diffrn_reflns_Laue_measured_fraction_max 0.961
_diffrn_reflns_limit_h_max 19
_diffrn_reflns_limit_h_min -19
_diffrn_reflns_limit_k_max 3
_diffrn_reflns_limit_k_min -4
_diffrn_reflns_limit_l_max 68
_diffrn_reflns_limit_l_min -53
_diffrn_reflns_number 17866
_diffrn_reflns_point_group_measured_fraction_full 0.961
_diffrn_reflns_point_group_measured_fraction_max 0.961
_diffrn_reflns_theta_full 63.756
_diffrn_reflns_theta_max 63.756
_diffrn_reflns_theta_min 2.588
_exptl_absorpt_coefficient_mu 0.614
_exptl_absorpt_correction_T_max 0.963
_exptl_absorpt_correction_T_min 0.832
_exptl_absorpt_correction_type multi-scan
_exptl_absorpt_process_details 'APEX2 Software Suite (Bruker, 2005)'
_exptl_crystal_colour yellow
_exptl_crystal_density_diffrn 1.375
_exptl_crystal_description needle-like
_exptl_crystal_F_000 1752
_exptl_crystal_size_max 0.300
_exptl_crystal_size_mid 0.080
_exptl_crystal_size_min 0.060
_refine_diff_density_max 0.510
_refine_diff_density_min -0.444
_refine_diff_density_rms 0.106
_refine_ls_extinction_coef 0.00089(19)
_refine_ls_extinction_expression Fc^*^=kFc[1+0.001xFc^2^\l^3^/sin(2\q)]^-1/4^
_refine_ls_extinction_method 'SHELXL-2014/7 (Sheldrick 2014'
_refine_ls_goodness_of_fit_ref 1.370
_refine_ls_hydrogen_treatment constr
_refine_ls_matrix_type full
_refine_ls_number_parameters 596
_refine_ls_number_reflns 6431
_refine_ls_number_restraints 0
_refine_ls_restrained_S_all 1.370
_refine_ls_R_factor_all 0.2123
_refine_ls_R_factor_gt 0.0833
_refine_ls_shift/su_max 0.000
_refine_ls_shift/su_mean 0.000
_refine_ls_structure_factor_coef Fsqd
_refine_ls_weighting_details 'w=1/[\s^2^(Fo^2^)+(0.1000P)^2^] where P=(Fo^2^+2Fc^2^)/3'
_refine_ls_weighting_scheme calc
_refine_ls_wR_factor_gt 0.2040
_refine_ls_wR_factor_ref 0.2702
_reflns_Friedel_coverage 0.000
_reflns_number_gt 3427
_reflns_number_total 6431
_reflns_threshold_expression 'I > 2\s(I)'
_cod_data_source_file jo9b03421_si_001.cif
_cod_data_source_block 2
_cod_depositor_comments
;
Adding full bibliography for 4038018--4038031.cif.

2020-03-29
Z value and formula fixed to values more according to usual
chemical conventions.                 miguel
;
_cod_original_formula_sum 'C63 H39 N3'
_cod_original_formula_weight 837.97
_cod_original_formula_units_Z 4
_cod_original_sg_symbol_H-M 'P 21/c'
_cod_database_code 4038022
_shelx_shelxl_version_number 2014/7
_shelx_space_group_comment
; 
The symmetry employed for this shelxl refinement is uniquely defined 
by the following loop, which should always be used as a source of 
symmetry information in preference to the above space-group names. 
They are only intended as comments. 
;
_shelx_estimated_absorpt_t_min 0.837
_shelx_estimated_absorpt_t_max 0.964
_exptl_absorpt_special_details
;
about 5 hours for data collection, 
with scale.
;

loop_
_space_group_symop_operation_xyz
'x, y, z'
'-x, y+1/2, -z+1/2'
'-x, -y, -z'
'x, -y-1/2, z-1/2'

loop_
_atom_site_label
_atom_site_type_symbol
_atom_site_fract_x
_atom_site_fract_y
_atom_site_fract_z
_atom_site_U_iso_or_equiv
_atom_site_adp_type
_atom_site_occupancy
_atom_site_site_symmetry_order
_atom_site_calc_flag
_atom_site_refinement_flags_posn
_atom_site_refinement_flags_adp
_atom_site_refinement_flags_occupancy
_atom_site_disorder_assembly
_atom_site_disorder_group
N1 N 0.47738(18) 0.2786(11) 0.67506(8) 0.0535(12) Uani 1 1 d . . . . .
N3 N 0.4252(2) 0.5480(12) 0.58415(8) 0.0649(14) Uani 1 1 d . . . . .
C115 C 0.72999(19) 0.4494(11) 0.73658(8) 0.0346(11) Uani 1 1 d . . . . .
C102 C 0.9246(2) 0.9441(12) 0.70932(8) 0.0437(13) Uani 1 1 d . . . . .
H102 H 0.9688 1.0532 0.7031 0.052 Uiso 1 1 calc R U . . .
N2 N 0.7063(2) 0.8382(11) 0.62014(7) 0.0543(12) Uani 1 1 d . . . . .
C106 C 0.5997(2) 0.2060(12) 0.73271(8) 0.0406(12) Uani 1 1 d . . . . .
H106 H 0.5547 0.1577 0.7238 0.049 Uiso 1 1 calc R U . . .
C8 C 0.0657(3) -0.3168(14) 0.58056(9) 0.0557(15) Uani 1 1 d . . . . .
H8 H 0.0211 -0.3731 0.5716 0.067 Uiso 1 1 calc R U . . .
C16 C 0.0558(2) -0.1518(12) 0.60112(8) 0.0414(12) Uani 1 1 d . . . . .
C15 C 0.1226(2) -0.0644(12) 0.61409(8) 0.0394(12) Uani 1 1 d . . . . .
C14 C 0.1986(2) -0.1450(12) 0.60612(8) 0.0414(12) Uani 1 1 d . . . . .
C5 C 0.2651(2) -0.0515(12) 0.61936(8) 0.0408(12) Uani 1 1 d . . . . .
H5 H 0.3158 -0.0999 0.6138 0.049 Uiso 1 1 calc R U . . .
C4 C 0.2593(2) 0.1039(12) 0.63952(8) 0.0404(12) Uani 1 1 d . . . . .
C41 C 0.3330(2) 0.1763(12) 0.65230(9) 0.0421(13) Uani 1 1 d . . . . .
C42 C 0.3447(2) 0.0864(13) 0.67441(9) 0.0468(13) Uani 1 1 d . . . . .
H42 H 0.3031 -0.0123 0.6825 0.056 Uiso 1 1 calc R U . . .
C43 C 0.4169(2) 0.1390(13) 0.68490(9) 0.0513(14) Uani 1 1 d . . . . .
H43 H 0.4229 0.0704 0.7000 0.062 Uiso 1 1 calc R U . . .
C45 C 0.3969(2) 0.3200(13) 0.64180(8) 0.0487(14) Uani 1 1 d . . . . .
H45 H 0.3931 0.3868 0.6266 0.058 Uiso 1 1 calc R U . . .
C44 C 0.4661(2) 0.3649(14) 0.65365(10) 0.0551(15) Uani 1 1 d . . . . .
H44 H 0.5088 0.4642 0.6460 0.066 Uiso 1 1 calc R U . . .
C9 C -0.0200(2) -0.0728(13) 0.60949(9) 0.0474(14) Uani 1 1 d . . . . .
H9 H -0.0653 -0.1370 0.6012 0.057 Uiso 1 1 calc R U . . .
C10 C -0.0278(2) 0.0904(13) 0.62892(9) 0.0464(13) Uani 1 1 d . . . . .
H10 H -0.0789 0.1426 0.6340 0.056 Uiso 1 1 calc R U . . .
C11 C 0.0385(2) 0.1883(12) 0.64224(8) 0.0396(12) Uani 1 1 d . . . . .
C1 C 0.0312(2) 0.3564(12) 0.66252(9) 0.0458(13) Uani 1 1 d . . . . .
H1 H -0.0195 0.4081 0.6679 0.055 Uiso 1 1 calc R U . . .
C2 C 0.0962(2) 0.4491(13) 0.67493(8) 0.0469(13) Uani 1 1 d . . . . .
H2 H 0.0896 0.5713 0.6884 0.056 Uiso 1 1 calc R U . . .
C3 C 0.1712(2) 0.3670(12) 0.66805(8) 0.0428(13) Uani 1 1 d . . . . .
H3 H 0.2152 0.4301 0.6770 0.051 Uiso 1 1 calc R U . . .
C13 C 0.1823(2) 0.1918(12) 0.64802(8) 0.0380(12) Uani 1 1 d . . . . .
C12 C 0.1149(2) 0.1039(11) 0.63479(8) 0.0371(12) Uani 1 1 d . . . . .
C7 C 0.1406(3) -0.3988(14) 0.57317(9) 0.0581(15) Uani 1 1 d . . . . .
H7 H 0.1466 -0.5135 0.5594 0.070 Uiso 1 1 calc R U . . .
C6 C 0.2059(3) -0.3145(13) 0.58579(9) 0.0526(14) Uani 1 1 d . . . . .
H6 H 0.2565 -0.3723 0.5806 0.063 Uiso 1 1 calc R U . . .
C244 C 0.4253(2) 0.4400(15) 0.56317(10) 0.0608(16) Uani 1 1 d . . . . .
H244 H 0.3782 0.3453 0.5573 0.073 Uiso 1 1 calc R U . . .
C245 C 0.4892(2) 0.4564(13) 0.54937(9) 0.0530(14) Uani 1 1 d . . . . .
H245 H 0.4850 0.3787 0.5344 0.064 Uiso 1 1 calc R U . . .
C241 C 0.5595(2) 0.5855(13) 0.55732(9) 0.0482(14) Uani 1 1 d . . . . .
C204 C 0.6289(2) 0.6256(13) 0.54264(9) 0.0495(14) Uani 1 1 d . . . . .
C213 C 0.7062(2) 0.5172(13) 0.54943(9) 0.0490(14) Uani 1 1 d . . . . .
C212 C 0.7708(2) 0.5833(13) 0.53458(9) 0.0482(14) Uani 1 1 d . . . . .
C211 C 0.8472(2) 0.4777(14) 0.54086(9) 0.0540(15) Uani 1 1 d . . . . .
C210 C 0.9105(3) 0.5548(15) 0.52642(10) 0.0613(16) Uani 1 1 d . . . . .
H210 H 0.9624 0.4955 0.5308 0.074 Uiso 1 1 calc R U . . .
C209 C 0.8978(3) 0.7104(15) 0.50669(11) 0.0617(16) Uani 1 1 d . . . . .
H209 H 0.9409 0.7526 0.4972 0.074 Uiso 1 1 calc R U . . .
C243 C 0.4929(2) 0.6780(15) 0.59158(9) 0.0617(16) Uani 1 1 d . . . . .
H243 H 0.4943 0.7652 0.6064 0.074 Uiso 1 1 calc R U . . .
C242 C 0.5603(2) 0.6954(13) 0.57959(9) 0.0540(15) Uani 1 1 d . . . . .
H242 H 0.6070 0.7810 0.5863 0.065 Uiso 1 1 calc R U . . .
C205 C 0.6176(3) 0.7759(13) 0.52224(9) 0.0521(14) Uani 1 1 d . . . . .
H205 H 0.5659 0.8355 0.5178 0.063 Uiso 1 1 calc R U . . .
C214 C 0.6804(3) 0.8472(14) 0.50739(10) 0.0543(15) Uani 1 1 d . . . . .
C215 C 0.7564(2) 0.7459(13) 0.51388(9) 0.0467(13) Uani 1 1 d . . . . .
C203 C 0.7224(2) 0.3453(13) 0.56920(9) 0.0513(14) Uani 1 1 d . . . . .
H203 H 0.6810 0.3004 0.5792 0.062 Uiso 1 1 calc R U . . .
C202 C 0.7972(2) 0.2380(14) 0.57468(9) 0.0565(15) Uani 1 1 d . . . . .
H202 H 0.8059 0.1139 0.5881 0.068 Uiso 1 1 calc R U . . .
C201 C 0.8591(3) 0.3084(14) 0.56102(10) 0.0569(15) Uani 1 1 d . . . . .
H201 H 0.9105 0.2409 0.5654 0.068 Uiso 1 1 calc R U . . .
C216 C 0.8217(3) 0.8131(14) 0.49970(10) 0.0564(15) Uani 1 1 d . . . . .
C208 C 0.8061(3) 0.9749(16) 0.47923(10) 0.0647(17) Uani 1 1 d . . . . .
H208 H 0.8481 1.0212 0.4694 0.078 Uiso 1 1 calc R U . . .
C207 C 0.7311(3) 1.0679(15) 0.47304(10) 0.0681(17) Uani 1 1 d . . . . .
H207 H 0.7224 1.1767 0.4591 0.082 Uiso 1 1 calc R U . . .
C206 C 0.6687(3) 1.0060(15) 0.48672(10) 0.0626(16) Uani 1 1 d . . . . .
H206 H 0.6174 1.0713 0.4821 0.075 Uiso 1 1 calc R U . . .
C144 C 0.6514(2) 0.9326(13) 0.63450(9) 0.0532(14) Uani 1 1 d . . . . .
H144 H 0.6070 1.0498 0.6288 0.064 Uiso 1 1 calc R U . . .
C145 C 0.6554(2) 0.8697(12) 0.65736(9) 0.0448(13) Uani 1 1 d . . . . .
H145 H 0.6136 0.9364 0.6667 0.054 Uiso 1 1 calc R U . . .
C141 C 0.7207(2) 0.7088(12) 0.66654(8) 0.0399(12) Uani 1 1 d . . . . .
C104 C 0.72529(19) 0.6253(11) 0.69086(8) 0.0359(12) Uani 1 1 d . . . . .
C105 C 0.6628(2) 0.4766(11) 0.70049(8) 0.0380(12) Uani 1 1 d . . . . .
H105 H 0.6169 0.4402 0.6916 0.046 Uiso 1 1 calc R U . . .
C114 C 0.6629(2) 0.3724(12) 0.72326(8) 0.0370(12) Uani 1 1 d . . . . .
C116 C 0.7313(2) 0.3480(12) 0.75952(8) 0.0389(12) Uani 1 1 d . . . . .
C108 C 0.6664(2) 0.1792(12) 0.76806(8) 0.0473(14) Uani 1 1 d . . . . .
H108 H 0.6669 0.1107 0.7833 0.057 Uiso 1 1 calc R U . . .
C109 C 0.7991(2) 0.4361(12) 0.77294(8) 0.0415(12) Uani 1 1 d . . . . .
H109 H 0.8005 0.3764 0.7883 0.050 Uiso 1 1 calc R U . . .
C110 C 0.8599(2) 0.6001(11) 0.76423(8) 0.0394(12) Uani 1 1 d . . . . .
H110 H 0.9033 0.6560 0.7736 0.047 Uiso 1 1 calc R U . . .
C111 C 0.8615(2) 0.6943(12) 0.74097(8) 0.0374(12) Uani 1 1 d . . . . .
C112 C 0.79529(19) 0.6120(11) 0.72713(7) 0.0330(11) Uani 1 1 d . . . . .
C113 C 0.7944(2) 0.7063(11) 0.70402(8) 0.0350(11) Uani 1 1 d . . . . .
C103 C 0.8603(2) 0.8739(11) 0.69594(8) 0.0412(12) Uani 1 1 d . . . . .
H103 H 0.8607 0.9416 0.6807 0.049 Uiso 1 1 calc R U . . .
C101 C 0.9252(2) 0.8565(11) 0.73178(8) 0.0399(12) Uani 1 1 d . . . . .
H101 H 0.9696 0.9082 0.7409 0.048 Uiso 1 1 calc R U . . .
C142 C 0.7782(2) 0.6107(12) 0.65151(8) 0.0439(13) Uani 1 1 d . . . . .
H142 H 0.8240 0.4968 0.6567 0.053 Uiso 1 1 calc R U . . .
C143 C 0.7677(2) 0.6817(13) 0.62895(9) 0.0500(14) Uani 1 1 d . . . . .
H143 H 0.8077 0.6124 0.6191 0.060 Uiso 1 1 calc R U . . .
C107 C 0.6015(2) 0.1102(12) 0.75482(9) 0.0458(13) Uani 1 1 d . . . . .
H107 H 0.5579 -0.0038 0.7610 0.055 Uiso 1 1 calc R U . . .

loop_
_atom_site_aniso_label
_atom_site_aniso_U_11
_atom_site_aniso_U_22
_atom_site_aniso_U_33
_atom_site_aniso_U_23
_atom_site_aniso_U_13
_atom_site_aniso_U_12
N1 0.0358(18) 0.062(3) 0.062(3) -0.002(3) -0.0041(19) -0.0012(18)
N3 0.046(2) 0.082(4) 0.067(4) -0.012(3) 0.009(2) -0.009(2)
C115 0.0268(17) 0.039(3) 0.038(3) -0.005(2) 0.0048(17) 0.0048(17)
C102 0.0316(19) 0.053(3) 0.047(4) -0.003(3) 0.0001(19) -0.003(2)
N2 0.049(2) 0.055(3) 0.059(3) 0.002(2) 0.000(2) -0.0060(19)
C106 0.0279(18) 0.048(3) 0.046(4) -0.007(3) 0.0021(18) -0.0034(18)
C8 0.050(2) 0.063(4) 0.054(4) 0.005(3) -0.016(2) -0.010(2)
C16 0.042(2) 0.039(3) 0.043(3) 0.009(3) -0.005(2) -0.008(2)
C15 0.0310(18) 0.043(3) 0.044(3) 0.008(3) -0.0018(18) -0.0051(19)
C14 0.039(2) 0.039(3) 0.046(3) 0.007(3) 0.002(2) -0.0030(19)
C5 0.0289(18) 0.052(3) 0.042(3) 0.004(3) 0.0024(18) 0.0003(19)
C4 0.0283(18) 0.047(3) 0.046(3) 0.010(3) 0.0003(19) -0.0012(18)
C41 0.0312(19) 0.043(3) 0.053(4) -0.001(3) 0.001(2) 0.0022(19)
C42 0.0314(19) 0.055(3) 0.054(4) 0.005(3) 0.001(2) -0.001(2)
C43 0.038(2) 0.059(4) 0.057(4) 0.001(3) -0.006(2) -0.001(2)
C45 0.036(2) 0.057(3) 0.054(4) 0.004(3) 0.010(2) 0.003(2)
C44 0.027(2) 0.065(4) 0.073(4) 0.005(3) 0.007(2) -0.003(2)
C9 0.0296(19) 0.053(3) 0.059(4) 0.011(3) -0.010(2) -0.006(2)
C10 0.0289(19) 0.047(3) 0.063(4) 0.006(3) 0.003(2) 0.0004(19)
C11 0.0307(19) 0.039(3) 0.049(4) 0.009(3) 0.0045(19) -0.0001(18)
C1 0.0306(19) 0.049(3) 0.058(4) 0.009(3) 0.010(2) 0.0034(19)
C2 0.042(2) 0.048(3) 0.051(4) 0.000(3) 0.005(2) 0.002(2)
C3 0.036(2) 0.046(3) 0.047(4) 0.004(3) -0.0007(19) 0.0013(19)
C13 0.0315(19) 0.044(3) 0.039(3) 0.009(2) 0.0014(18) -0.0020(19)
C12 0.0287(18) 0.039(3) 0.044(3) 0.009(3) -0.0021(18) -0.0020(18)
C7 0.062(3) 0.061(4) 0.052(4) -0.006(3) 0.009(3) -0.012(3)
C6 0.049(2) 0.055(4) 0.054(4) -0.004(3) 0.013(2) -0.001(2)
C244 0.039(2) 0.074(4) 0.070(4) -0.007(4) -0.006(2) -0.004(2)
C245 0.040(2) 0.057(4) 0.061(4) -0.007(3) -0.002(2) -0.005(2)
C241 0.038(2) 0.054(3) 0.053(4) -0.001(3) 0.000(2) -0.005(2)
C204 0.044(2) 0.052(3) 0.052(4) -0.005(3) 0.009(2) -0.005(2)
C213 0.042(2) 0.046(3) 0.060(4) -0.012(3) 0.004(2) -0.004(2)
C212 0.042(2) 0.046(3) 0.056(4) -0.012(3) 0.003(2) -0.007(2)
C211 0.042(2) 0.061(4) 0.060(4) -0.010(3) -0.001(2) -0.004(2)
C210 0.048(2) 0.071(4) 0.065(4) -0.019(4) 0.006(3) -0.007(3)
C209 0.051(3) 0.070(4) 0.065(5) -0.009(4) 0.018(3) -0.005(3)
C243 0.047(2) 0.079(4) 0.059(4) -0.007(3) 0.006(2) -0.012(3)
C242 0.043(2) 0.059(4) 0.060(4) 0.000(3) -0.003(2) -0.007(2)
C205 0.050(2) 0.049(3) 0.058(4) -0.012(3) 0.006(2) -0.003(2)
C214 0.056(3) 0.049(4) 0.057(4) -0.007(3) 0.003(3) -0.006(2)
C215 0.049(2) 0.044(3) 0.047(4) -0.013(3) 0.001(2) -0.005(2)
C203 0.049(2) 0.048(3) 0.057(4) -0.001(3) 0.005(2) -0.005(2)
C202 0.042(2) 0.062(4) 0.065(4) -0.009(3) -0.005(2) -0.003(2)
C201 0.047(2) 0.052(4) 0.071(4) -0.007(3) -0.004(3) 0.002(2)
C216 0.054(3) 0.056(4) 0.059(4) -0.011(3) 0.006(2) -0.012(2)
C208 0.070(3) 0.070(4) 0.054(4) -0.006(3) 0.015(3) -0.012(3)
C207 0.078(3) 0.064(4) 0.063(4) -0.001(3) 0.009(3) -0.009(3)
C206 0.069(3) 0.063(4) 0.055(4) -0.001(3) -0.004(3) -0.012(3)
C144 0.040(2) 0.060(4) 0.059(4) 0.006(3) -0.010(2) 0.001(2)
C145 0.033(2) 0.047(3) 0.055(4) 0.001(3) -0.002(2) -0.0015(19)
C141 0.0291(18) 0.046(3) 0.045(3) -0.007(3) -0.0013(18) -0.0067(18)
C104 0.0289(18) 0.043(3) 0.036(3) -0.004(2) 0.0008(17) 0.0047(18)
C105 0.0272(17) 0.041(3) 0.046(3) -0.009(2) -0.0019(18) 0.0020(18)
C114 0.0300(18) 0.049(3) 0.032(3) -0.005(2) 0.0022(17) 0.0066(18)
C116 0.0347(19) 0.041(3) 0.041(3) -0.008(2) 0.0027(18) 0.0064(19)
C108 0.043(2) 0.051(3) 0.048(4) 0.000(3) 0.011(2) 0.003(2)
C109 0.038(2) 0.046(3) 0.040(3) -0.001(3) -0.0017(19) 0.008(2)
C110 0.0303(18) 0.049(3) 0.039(3) -0.009(3) -0.0061(17) 0.0110(19)
C111 0.0298(18) 0.044(3) 0.039(3) -0.004(2) 0.0003(18) 0.0047(18)
C112 0.0290(17) 0.040(3) 0.030(3) 0.001(2) -0.0022(17) 0.0101(18)
C113 0.0291(18) 0.038(3) 0.038(3) -0.003(2) -0.0020(17) 0.0059(17)
C103 0.0321(19) 0.046(3) 0.046(3) 0.004(3) 0.0022(18) -0.0021(19)
C101 0.0300(18) 0.044(3) 0.046(4) -0.009(3) -0.0057(18) 0.0010(18)
C142 0.036(2) 0.049(3) 0.047(4) 0.004(3) -0.0046(19) 0.002(2)
C143 0.045(2) 0.056(4) 0.049(4) -0.003(3) 0.007(2) -0.002(2)
C107 0.035(2) 0.048(3) 0.055(4) -0.002(3) 0.012(2) -0.004(2)

loop_
_atom_type_symbol
_atom_type_description
_atom_type_scat_dispersion_real
_atom_type_scat_dispersion_imag
_atom_type_scat_source
C C 0.0181 0.0091 'International Tables Vol C Tables 4.2.6.8 and 6.1.1.4'
H H 0.0000 0.0000 'International Tables Vol C Tables 4.2.6.8 and 6.1.1.4'
N N 0.0311 0.0180 'International Tables Vol C Tables 4.2.6.8 and 6.1.1.4'

loop_
_geom_angle_atom_site_label_1
_geom_angle_atom_site_label_2
_geom_angle_atom_site_label_3
_geom_angle
_geom_angle_site_symmetry_1
_geom_angle_site_symmetry_3
_geom_angle_publ_flag
C43 N1 C44 115.6(4) . . ?
C244 N3 C243 115.3(4) . . ?
C112 C115 C114 120.6(4) . . ?
C112 C115 C116 120.7(4) . . ?
C114 C115 C116 118.7(4) . . ?
C103 C102 C101 120.5(4) . . ?
C103 C102 H102 119.8 . . ?
C101 C102 H102 119.8 . . ?
C143 N2 C144 115.8(5) . . ?
C107 C106 C114 121.0(4) . . ?
C107 C106 H106 119.5 . . ?
C114 C106 H106 119.5 . . ?
C7 C8 C16 120.4(4) . . ?
C7 C8 H8 119.8 . . ?
C16 C8 H8 119.8 . . ?
C8 C16 C15 119.2(4) . . ?
C8 C16 C9 122.0(4) . . ?
C15 C16 C9 118.8(5) . . ?
C12 C15 C16 120.7(4) . . ?
C12 C15 C14 119.7(4) . . ?
C16 C15 C14 119.6(5) . . ?
C6 C14 C5 121.9(4) . . ?
C6 C14 C15 119.5(4) . . ?
C5 C14 C15 118.6(4) . . ?
C4 C5 C14 123.0(4) . . ?
C4 C5 H5 118.5 . . ?
C14 C5 H5 118.5 . . ?
C5 C4 C13 119.6(4) . . ?
C5 C4 C41 118.1(3) . . ?
C13 C4 C41 122.3(4) . . ?
C42 C41 C45 115.7(4) . . ?
C42 C41 C4 123.5(4) . . ?
C45 C41 C4 120.7(5) . . ?
C41 C42 C43 120.6(4) . . ?
C41 C42 H42 119.7 . . ?
C43 C42 H42 119.7 . . ?
N1 C43 C42 123.8(5) . . ?
N1 C43 H43 118.1 . . ?
C42 C43 H43 118.1 . . ?
C44 C45 C41 119.5(5) . . ?
C44 C45 H45 120.2 . . ?
C41 C45 H45 120.2 . . ?
N1 C44 C45 124.7(4) . . ?
N1 C44 H44 117.7 . . ?
C45 C44 H44 117.7 . . ?
C10 C9 C16 120.9(4) . . ?
C10 C9 H9 119.6 . . ?
C16 C9 H9 119.6 . . ?
C9 C10 C11 121.7(4) . . ?
C9 C10 H10 119.1 . . ?
C11 C10 H10 119.1 . . ?
C1 C11 C12 118.6(4) . . ?
C1 C11 C10 122.4(4) . . ?
C12 C11 C10 119.0(4) . . ?
C2 C1 C11 121.1(4) . . ?
C2 C1 H1 119.4 . . ?
C11 C1 H1 119.4 . . ?
C1 C2 C3 121.1(5) . . ?
C1 C2 H2 119.4 . . ?
C3 C2 H2 119.4 . . ?
C2 C3 C13 120.4(4) . . ?
C2 C3 H3 119.8 . . ?
C13 C3 H3 119.8 . . ?
C3 C13 C12 118.5(4) . . ?
C3 C13 C4 123.3(4) . . ?
C12 C13 C4 118.1(4) . . ?
C15 C12 C11 118.8(4) . . ?
C15 C12 C13 120.9(4) . . ?
C11 C12 C13 120.2(4) . . ?
C6 C7 C8 120.5(5) . . ?
C6 C7 H7 119.8 . . ?
C8 C7 H7 119.8 . . ?
C7 C6 C14 120.8(4) . . ?
C7 C6 H6 119.6 . . ?
C14 C6 H6 119.6 . . ?
N3 C244 C245 124.2(5) . . ?
N3 C244 H244 117.9 . . ?
C245 C244 H244 117.9 . . ?
C244 C245 C241 120.1(5) . . ?
C244 C245 H245 119.9 . . ?
C241 C245 H245 119.9 . . ?
C245 C241 C242 116.0(4) . . ?
C245 C241 C204 121.9(5) . . ?
C242 C241 C204 121.9(4) . . ?
C205 C204 C213 119.8(4) . . ?
C205 C204 C241 117.9(4) . . ?
C213 C204 C241 122.3(5) . . ?
C203 C213 C204 123.8(4) . . ?
C203 C213 C212 117.8(4) . . ?
C204 C213 C212 118.4(5) . . ?
C215 C212 C211 121.0(4) . . ?
C215 C212 C213 119.6(4) . . ?
C211 C212 C213 119.4(5) . . ?
C201 C211 C212 119.7(4) . . ?
C201 C211 C210 121.7(5) . . ?
C212 C211 C210 118.6(5) . . ?
C209 C210 C211 121.0(5) . . ?
C209 C210 H210 119.5 . . ?
C211 C210 H210 119.5 . . ?
C210 C209 C216 121.6(5) . . ?
C210 C209 H209 119.2 . . ?
C216 C209 H209 119.2 . . ?
N3 C243 C242 125.2(5) . . ?
N3 C243 H243 117.4 . . ?
C242 C243 H243 117.4 . . ?
C243 C242 C241 119.1(5) . . ?
C243 C242 H242 120.5 . . ?
C241 C242 H242 120.5 . . ?
C204 C205 C214 122.8(5) . . ?
C204 C205 H205 118.6 . . ?
C214 C205 H205 118.6 . . ?
C206 C214 C215 119.5(5) . . ?
C206 C214 C205 122.6(5) . . ?
C215 C214 C205 117.9(5) . . ?
C214 C215 C212 121.3(4) . . ?
C214 C215 C216 120.3(5) . . ?
C212 C215 C216 118.4(4) . . ?
C202 C203 C213 121.7(4) . . ?
C202 C203 H203 119.2 . . ?
C213 C203 H203 119.2 . . ?
C201 C202 C203 120.9(5) . . ?
C201 C202 H202 119.5 . . ?
C203 C202 H202 119.5 . . ?
C202 C201 C211 120.6(5) . . ?
C202 C201 H201 119.7 . . ?
C211 C201 H201 119.7 . . ?
C208 C216 C209 123.3(5) . . ?
C208 C216 C215 117.4(5) . . ?
C209 C216 C215 119.3(5) . . ?
C207 C208 C216 121.4(5) . . ?
C207 C208 H208 119.3 . . ?
C216 C208 H208 119.3 . . ?
C206 C207 C208 121.2(6) . . ?
C206 C207 H207 119.4 . . ?
C208 C207 H207 119.4 . . ?
C207 C206 C214 120.2(5) . . ?
C207 C206 H206 119.9 . . ?
C214 C206 H206 119.9 . . ?
N2 C144 C145 123.9(4) . . ?
N2 C144 H144 118.0 . . ?
C145 C144 H144 118.0 . . ?
C144 C145 C141 119.9(4) . . ?
C144 C145 H145 120.0 . . ?
C141 C145 H145 120.0 . . ?
C145 C141 C142 116.1(5) . . ?
C145 C141 C104 121.1(4) . . ?
C142 C141 C104 122.6(4) . . ?
C105 C104 C113 120.5(4) . . ?
C105 C104 C141 118.7(4) . . ?
C113 C104 C141 120.8(3) . . ?
C104 C105 C114 122.9(4) . . ?
C104 C105 H105 118.6 . . ?
C114 C105 H105 118.6 . . ?
C106 C114 C115 119.9(4) . . ?
C106 C114 C105 122.4(4) . . ?
C115 C114 C105 117.7(4) . . ?
C108 C116 C115 118.9(4) . . ?
C108 C116 C109 123.2(5) . . ?
C115 C116 C109 117.9(4) . . ?
C107 C108 C116 121.3(5) . . ?
C107 C108 H108 119.3 . . ?
C116 C108 H108 119.3 . . ?
C110 C109 C116 121.5(4) . . ?
C110 C109 H109 119.2 . . ?
C116 C109 H109 119.2 . . ?
C109 C110 C111 121.8(4) . . ?
C109 C110 H110 119.1 . . ?
C111 C110 H110 119.1 . . ?
C101 C111 C112 119.7(4) . . ?
C101 C111 C110 122.0(4) . . ?
C112 C111 C110 118.3(4) . . ?
C115 C112 C111 119.7(4) . . ?
C115 C112 C113 120.5(4) . . ?
C111 C112 C113 119.8(4) . . ?
C103 C113 C112 117.4(4) . . ?
C103 C113 C104 124.9(4) . . ?
C112 C113 C104 117.7(4) . . ?
C102 C103 C113 122.3(5) . . ?
C102 C103 H103 118.9 . . ?
C113 C103 H103 118.9 . . ?
C111 C101 C102 120.4(4) . . ?
C111 C101 H101 119.8 . . ?
C102 C101 H101 119.8 . . ?
C143 C142 C141 119.2(4) . . ?
C143 C142 H142 120.4 . . ?
C141 C142 H142 120.4 . . ?
N2 C143 C142 125.1(4) . . ?
N2 C143 H143 117.5 . . ?
C142 C143 H143 117.5 . . ?
C106 C107 C108 120.2(4) . . ?
C106 C107 H107 119.9 . . ?
C108 C107 H107 119.9 . . ?

loop_
_geom_bond_atom_site_label_1
_geom_bond_atom_site_label_2
_geom_bond_distance
_geom_bond_site_symmetry_2
_geom_bond_publ_flag
N1 C43 1.318(5) . ?
N1 C44 1.336(6) . ?
N3 C244 1.326(6) . ?
N3 C243 1.336(6) . ?
C115 C112 1.413(5) . ?
C115 C114 1.420(6) . ?
C115 C116 1.429(6) . ?
C102 C103 1.378(6) . ?
C102 C101 1.387(6) . ?
C102 H102 0.9500 . ?
N2 C143 1.321(6) . ?
N2 C144 1.333(6) . ?
C106 C107 1.376(6) . ?
C106 C114 1.391(6) . ?
C106 H106 0.9500 . ?
C8 C7 1.399(6) . ?
C8 C16 1.405(7) . ?
C8 H8 0.9500 . ?
C16 C15 1.414(6) . ?
C16 C9 1.428(5) . ?
C15 C12 1.414(6) . ?
C15 C14 1.424(5) . ?
C14 C6 1.396(7) . ?
C14 C5 1.424(6) . ?
C5 C4 1.359(6) . ?
C5 H5 0.9500 . ?
C4 C13 1.459(5) . ?
C4 C41 1.491(6) . ?
C41 C42 1.381(6) . ?
C41 C45 1.390(5) . ?
C42 C43 1.391(6) . ?
C42 H42 0.9500 . ?
C43 H43 0.9500 . ?
C45 C44 1.381(6) . ?
C45 H45 0.9500 . ?
C44 H44 0.9500 . ?
C9 C10 1.338(6) . ?
C9 H9 0.9500 . ?
C10 C11 1.430(6) . ?
C10 H10 0.9500 . ?
C11 C1 1.391(6) . ?
C11 C12 1.423(5) . ?
C1 C2 1.376(6) . ?
C1 H1 0.9500 . ?
C2 C3 1.390(5) . ?
C2 H2 0.9500 . ?
C3 C13 1.400(6) . ?
C3 H3 0.9500 . ?
C13 C12 1.431(6) . ?
C7 C6 1.378(7) . ?
C7 H7 0.9500 . ?
C6 H6 0.9500 . ?
C244 C245 1.380(6) . ?
C244 H244 0.9500 . ?
C245 C241 1.382(6) . ?
C245 H245 0.9500 . ?
C241 C242 1.401(7) . ?
C241 C204 1.493(6) . ?
C204 C205 1.369(7) . ?
C204 C213 1.441(6) . ?
C213 C203 1.389(7) . ?
C213 C212 1.450(6) . ?
C212 C215 1.414(7) . ?
C212 C211 1.416(6) . ?
C211 C201 1.392(7) . ?
C211 C210 1.426(6) . ?
C210 C209 1.346(7) . ?
C210 H210 0.9500 . ?
C209 C216 1.420(7) . ?
C209 H209 0.9500 . ?
C243 C242 1.366(5) . ?
C243 H243 0.9500 . ?
C242 H242 0.9500 . ?
C205 C214 1.430(6) . ?
C205 H205 0.9500 . ?
C214 C206 1.399(7) . ?
C214 C215 1.407(7) . ?
C215 C216 1.436(6) . ?
C203 C202 1.381(6) . ?
C203 H203 0.9500 . ?
C202 C201 1.374(6) . ?
C202 H202 0.9500 . ?
C201 H201 0.9500 . ?
C216 C208 1.404(8) . ?
C208 C207 1.378(7) . ?
C208 H208 0.9500 . ?
C207 C206 1.375(6) . ?
C207 H207 0.9500 . ?
C206 H206 0.9500 . ?
C144 C145 1.390(7) . ?
C144 H144 0.9500 . ?
C145 C141 1.391(6) . ?
C145 H145 0.9500 . ?
C141 C142 1.396(6) . ?
C141 C104 1.492(6) . ?
C104 C105 1.354(5) . ?
C104 C113 1.445(6) . ?
C105 C114 1.423(6) . ?
C105 H105 0.9500 . ?
C116 C108 1.398(6) . ?
C116 C109 1.442(6) . ?
C108 C107 1.380(6) . ?
C108 H108 0.9500 . ?
C109 C110 1.337(6) . ?
C109 H109 0.9500 . ?
C110 C111 1.441(6) . ?
C110 H110 0.9500 . ?
C111 C101 1.384(5) . ?
C111 C112 1.430(6) . ?
C112 C113 1.432(6) . ?
C113 C103 1.398(5) . ?
C103 H103 0.9500 . ?
C101 H101 0.9500 . ?
C142 C143 1.387(6) . ?
C142 H142 0.9500 . ?
C143 H143 0.9500 . ?
C107 H107 0.9500 . ?

loop_
_geom_hbond_atom_site_label_D
_geom_hbond_atom_site_label_H
_geom_hbond_atom_site_label_A
_geom_hbond_distance_DH
_geom_hbond_distance_HA
_geom_hbond_distance_DA
_geom_hbond_angle_DHA
_geom_hbond_site_symmetry_A
C242 H242 N2 0.95 2.63 3.500(7) 151.9 .
C45 H45 N3 0.95 2.68 3.603(7) 164.1 .

loop_
_geom_torsion_atom_site_label_1
_geom_torsion_atom_site_label_2
_geom_torsion_atom_site_label_3
_geom_torsion_atom_site_label_4
_geom_torsion
_geom_torsion_site_symmetry_1
_geom_torsion_site_symmetry_2
_geom_torsion_site_symmetry_3
_geom_torsion_site_symmetry_4
_geom_torsion_publ_flag
C7 C8 C16 C15 1.1(7) . . . . ?
C7 C8 C16 C9 -178.2(5) . . . . ?
C8 C16 C15 C12 179.6(4) . . . . ?
C9 C16 C15 C12 -1.2(7) . . . . ?
C8 C16 C15 C14 0.0(7) . . . . ?
C9 C16 C15 C14 179.2(4) . . . . ?
C12 C15 C14 C6 179.3(4) . . . . ?
C16 C15 C14 C6 -1.1(7) . . . . ?
C12 C15 C14 C5 -0.2(7) . . . . ?
C16 C15 C14 C5 179.4(4) . . . . ?
C6 C14 C5 C4 -177.8(5) . . . . ?
C15 C14 C5 C4 1.7(7) . . . . ?
C14 C5 C4 C13 -2.1(7) . . . . ?
C14 C5 C4 C41 177.4(4) . . . . ?
C5 C4 C41 C42 -128.8(5) . . . . ?
C13 C4 C41 C42 50.7(7) . . . . ?
C5 C4 C41 C45 46.4(7) . . . . ?
C13 C4 C41 C45 -134.0(5) . . . . ?
C45 C41 C42 C43 -0.2(7) . . . . ?
C4 C41 C42 C43 175.2(4) . . . . ?
C44 N1 C43 C42 -1.2(7) . . . . ?
C41 C42 C43 N1 1.0(8) . . . . ?
C42 C41 C45 C44 -0.3(7) . . . . ?
C4 C41 C45 C44 -175.9(5) . . . . ?
C43 N1 C44 C45 0.6(8) . . . . ?
C41 C45 C44 N1 0.2(8) . . . . ?
C8 C16 C9 C10 -178.7(5) . . . . ?
C15 C16 C9 C10 2.1(7) . . . . ?
C16 C9 C10 C11 -0.9(7) . . . . ?
C9 C10 C11 C1 -179.7(5) . . . . ?
C9 C10 C11 C12 -1.2(7) . . . . ?
C12 C11 C1 C2 1.9(7) . . . . ?
C10 C11 C1 C2 -179.7(5) . . . . ?
C11 C1 C2 C3 -2.4(7) . . . . ?
C1 C2 C3 C13 1.0(7) . . . . ?
C2 C3 C13 C12 0.8(7) . . . . ?
C2 C3 C13 C4 178.6(4) . . . . ?
C5 C4 C13 C3 -176.7(5) . . . . ?
C41 C4 C13 C3 3.8(7) . . . . ?
C5 C4 C13 C12 1.2(7) . . . . ?
C41 C4 C13 C12 -178.4(4) . . . . ?
C16 C15 C12 C11 -0.9(7) . . . . ?
C14 C15 C12 C11 178.7(4) . . . . ?
C16 C15 C12 C13 179.8(4) . . . . ?
C14 C15 C12 C13 -0.6(7) . . . . ?
C1 C11 C12 C15 -179.4(4) . . . . ?
C10 C11 C12 C15 2.0(7) . . . . ?
C1 C11 C12 C13 -0.1(7) . . . . ?
C10 C11 C12 C13 -178.6(4) . . . . ?
C3 C13 C12 C15 178.1(4) . . . . ?
C4 C13 C12 C15 0.2(7) . . . . ?
C3 C13 C12 C11 -1.2(7) . . . . ?
C4 C13 C12 C11 -179.2(4) . . . . ?
C16 C8 C7 C6 -1.0(8) . . . . ?
C8 C7 C6 C14 -0.2(8) . . . . ?
C5 C14 C6 C7 -179.3(5) . . . . ?
C15 C14 C6 C7 1.2(8) . . . . ?
C243 N3 C244 C245 -0.1(9) . . . . ?
N3 C244 C245 C241 1.3(9) . . . . ?
C244 C245 C241 C242 -0.3(8) . . . . ?
C244 C245 C241 C204 -176.6(5) . . . . ?
C245 C241 C204 C205 47.9(7) . . . . ?
C242 C241 C204 C205 -128.2(6) . . . . ?
C245 C241 C204 C213 -133.2(5) . . . . ?
C242 C241 C204 C213 50.7(7) . . . . ?
C205 C204 C213 C203 -176.1(5) . . . . ?
C241 C204 C213 C203 5.0(8) . . . . ?
C205 C204 C213 C212 2.3(7) . . . . ?
C241 C204 C213 C212 -176.6(5) . . . . ?
C203 C213 C212 C215 177.6(5) . . . . ?
C204 C213 C212 C215 -1.0(7) . . . . ?
C203 C213 C212 C211 -1.2(7) . . . . ?
C204 C213 C212 C211 -179.7(5) . . . . ?
C215 C212 C211 C201 -177.9(5) . . . . ?
C213 C212 C211 C201 0.8(8) . . . . ?
C215 C212 C211 C210 3.4(8) . . . . ?
C213 C212 C211 C210 -177.9(5) . . . . ?
C201 C211 C210 C209 178.1(6) . . . . ?
C212 C211 C210 C209 -3.1(8) . . . . ?
C211 C210 C209 C216 1.9(9) . . . . ?
C244 N3 C243 C242 -2.2(9) . . . . ?
N3 C243 C242 C241 3.3(9) . . . . ?
C245 C241 C242 C243 -1.8(8) . . . . ?
C204 C241 C242 C243 174.5(5) . . . . ?
C213 C204 C205 C214 -3.0(8) . . . . ?
C241 C204 C205 C214 175.9(5) . . . . ?
C204 C205 C214 C206 -178.9(5) . . . . ?
C204 C205 C214 C215 2.4(8) . . . . ?
C206 C214 C215 C212 -179.7(5) . . . . ?
C205 C214 C215 C212 -1.0(7) . . . . ?
C206 C214 C215 C216 1.7(8) . . . . ?
C205 C214 C215 C216 -179.6(5) . . . . ?
C211 C212 C215 C214 179.1(5) . . . . ?
C213 C212 C215 C214 0.3(7) . . . . ?
C211 C212 C215 C216 -2.3(7) . . . . ?
C213 C212 C215 C216 179.0(4) . . . . ?
C204 C213 C203 C202 178.1(5) . . . . ?
C212 C213 C203 C202 -0.3(8) . . . . ?
C213 C203 C202 C201 2.3(8) . . . . ?
C203 C202 C201 C211 -2.7(8) . . . . ?
C212 C211 C201 C202 1.1(8) . . . . ?
C210 C211 C201 C202 179.8(5) . . . . ?
C210 C209 C216 C208 -179.8(6) . . . . ?
C210 C209 C216 C215 -0.8(8) . . . . ?
C214 C215 C216 C208 -1.3(8) . . . . ?
C212 C215 C216 C208 -180.0(5) . . . . ?
C214 C215 C216 C209 179.6(5) . . . . ?
C212 C215 C216 C209 0.9(7) . . . . ?
C209 C216 C208 C207 179.5(5) . . . . ?
C215 C216 C208 C207 0.4(8) . . . . ?
C216 C208 C207 C206 0.1(9) . . . . ?
C208 C207 C206 C214 0.2(9) . . . . ?
C215 C214 C206 C207 -1.1(8) . . . . ?
C205 C214 C206 C207 -179.8(5) . . . . ?
C143 N2 C144 C145 -1.2(7) . . . . ?
N2 C144 C145 C141 2.2(8) . . . . ?
C144 C145 C141 C142 -1.9(7) . . . . ?
C144 C145 C141 C104 -177.5(4) . . . . ?
C145 C141 C104 C105 46.9(6) . . . . ?
C142 C141 C104 C105 -128.4(5) . . . . ?
C145 C141 C104 C113 -132.0(4) . . . . ?
C142 C141 C104 C113 52.6(6) . . . . ?
C113 C104 C105 C114 -4.2(7) . . . . ?
C141 C104 C105 C114 176.9(4) . . . . ?
C107 C106 C114 C115 -0.8(7) . . . . ?
C107 C106 C114 C105 -179.6(4) . . . . ?
C112 C115 C114 C106 178.7(4) . . . . ?
C116 C115 C114 C106 1.0(6) . . . . ?
C112 C115 C114 C105 -2.5(6) . . . . ?
C116 C115 C114 C105 179.9(4) . . . . ?
C104 C105 C114 C106 -177.0(4) . . . . ?
C104 C105 C114 C115 4.2(7) . . . . ?
C112 C115 C116 C108 -178.2(4) . . . . ?
C114 C115 C116 C108 -0.5(6) . . . . ?
C112 C115 C116 C109 3.9(6) . . . . ?
C114 C115 C116 C109 -178.4(4) . . . . ?
C115 C116 C108 C107 -0.1(7) . . . . ?
C109 C116 C108 C107 177.6(4) . . . . ?
C108 C116 C109 C110 -179.4(4) . . . . ?
C115 C116 C109 C110 -1.7(6) . . . . ?
C116 C109 C110 C111 -0.7(7) . . . . ?
C109 C110 C111 C101 -178.4(4) . . . . ?
C109 C110 C111 C112 0.8(6) . . . . ?
C114 C115 C112 C111 178.5(4) . . . . ?
C116 C115 C112 C111 -3.8(6) . . . . ?
C114 C115 C112 C113 0.9(6) . . . . ?
C116 C115 C112 C113 178.6(4) . . . . ?
C101 C111 C112 C115 -179.4(4) . . . . ?
C110 C111 C112 C115 1.5(6) . . . . ?
C101 C111 C112 C113 -1.8(6) . . . . ?
C110 C111 C112 C113 179.1(4) . . . . ?
C115 C112 C113 C103 178.4(4) . . . . ?
C111 C112 C113 C103 0.9(6) . . . . ?
C115 C112 C113 C104 -0.8(6) . . . . ?
C111 C112 C113 C104 -178.4(4) . . . . ?
C105 C104 C113 C103 -176.8(4) . . . . ?
C141 C104 C113 C103 2.1(7) . . . . ?
C105 C104 C113 C112 2.4(6) . . . . ?
C141 C104 C113 C112 -178.6(4) . . . . ?
C101 C102 C103 C113 -1.6(7) . . . . ?
C112 C113 C103 C102 0.8(6) . . . . ?
C104 C113 C103 C102 -180.0(4) . . . . ?
C112 C111 C101 C102 1.0(7) . . . . ?
C110 C111 C101 C102 -179.9(4) . . . . ?
C103 C102 C101 C111 0.7(7) . . . . ?
C145 C141 C142 C143 0.9(7) . . . . ?
C104 C141 C142 C143 176.4(5) . . . . ?
C144 N2 C143 C142 0.2(8) . . . . ?
C141 C142 C143 N2 -0.1(8) . . . . ?
C114 C106 C107 C108 0.2(7) . . . . ?
C116 C108 C107 C106 0.3(7) . . . . ?
